data_2224558
loop_
_publ_author_name
'Jiao, Zhi-Wei'
'Wang, Ru-Ji'
'Wang, Xiao-Qing'
'Shen, De-Zhong'
'Shen, Guang-Qiu'

_publ_section_title
;
 LaZnB~5~O~10~, the first lanthanum zinc borate
;
_journal_coeditor_code BR2126
_journal_issue 1
_journal_name_full 'Acta Crystallographica Section E'
_journal_page_first i1
_journal_paper_doi 10.1107/S1600536809050922
_journal_volume 66
_journal_year 2010
_chemical_formula_iupac 'La Zn B5 O10'
_chemical_formula_structural 'La Zn (B5 O10)'
_chemical_formula_sum 'B5 La O10 Zn'
_chemical_formula_weight 418.33
_chemical_name_common 'lanthanum zinc pentaborate'
_chemical_name_systematic
;
Lanthanum zinc pentaborate
;
_space_group_IT_number 14
_symmetry_cell_setting monoclinic
_symmetry_space_group_name_Hall '-P 2yn'
_symmetry_space_group_name_H-M 'P 1 21/n 1'
_atom_sites_solution_primary direct
_atom_sites_solution_secondary difmap
_audit_creation_method SHELXL-97
_cell_angle_alpha 90.00
_cell_angle_beta 92.667(19)
_cell_angle_gamma 90.00
_cell_formula_units_Z 4
_cell_length_a 8.7923(19)
_cell_length_b 7.629(2)
_cell_length_c 9.566(2)
_cell_measurement_reflns_used 36
_cell_measurement_temperature 295(2)
_cell_measurement_theta_max 12.52
_cell_measurement_theta_min 5.81
_cell_volume 641.0(3)
_computing_cell_refinement 'XSCANS (Bruker, 2001)'
_computing_data_collection 'XSCANS (Bruker, 2001)'
_computing_data_reduction 'XSCANS (Bruker, 2001)'
_computing_molecular_graphics 'DIAMOND (Brandenburg, 2001)'
_computing_publication_material 'SHELXL97 (Sheldrick, 2008)'
_computing_structure_refinement 'SHELXL97 (Sheldrick, 2008)'
_computing_structure_solution 'SHELXS97 (Sheldrick, 2008)'
_diffrn_ambient_temperature 295(2)
_diffrn_measured_fraction_theta_full 0.996
_diffrn_measured_fraction_theta_max 0.996
_diffrn_measurement_device_type 'Bruker P4'
_diffrn_measurement_method '\w scans'
_diffrn_radiation_monochromator graphite
_diffrn_radiation_source 'fine-focus sealed tube'
_diffrn_radiation_type MoK\a
_diffrn_radiation_wavelength 0.71073
_diffrn_reflns_av_R_equivalents 0.0330
_diffrn_reflns_av_sigmaI/netI 0.0432
_diffrn_reflns_limit_h_max 1
_diffrn_reflns_limit_h_min -13
_diffrn_reflns_limit_k_max 11
_diffrn_reflns_limit_k_min -1
_diffrn_reflns_limit_l_max 14
_diffrn_reflns_limit_l_min -14
_diffrn_reflns_number 3122
_diffrn_reflns_theta_full 32.49
_diffrn_reflns_theta_max 32.49
_diffrn_reflns_theta_min 3.08
_diffrn_standards_decay_% 0
_diffrn_standards_interval_count 97
_diffrn_standards_number 3
_exptl_absorpt_coefficient_mu 10.370
_exptl_absorpt_correction_T_max 0.3466
_exptl_absorpt_correction_T_min 0.2590
_exptl_absorpt_correction_type psi-scan
_exptl_absorpt_process_details '(North <i>et al.</i>,  1968)'
_exptl_crystal_colour colorless
_exptl_crystal_density_diffrn 4.335
_exptl_crystal_density_method 'not measured'
_exptl_crystal_description prism
_exptl_crystal_F_000 768
_exptl_crystal_size_max 0.10
_exptl_crystal_size_mid 0.08
_exptl_crystal_size_min 0.06
_refine_diff_density_max 3.810
_refine_diff_density_min -1.634
_refine_ls_extinction_coef 0.133(3)
_refine_ls_extinction_expression Fc^*^=kFc[1+0.001xFc^2^\l^3^/sin(2\q)]^-1/4^
_refine_ls_extinction_method 'SHELXL97 (Sheldrick, 2008)'
_refine_ls_goodness_of_fit_ref 1.009
_refine_ls_matrix_type full
_refine_ls_number_parameters 155
_refine_ls_number_reflns 2318
_refine_ls_number_restraints 0
_refine_ls_restrained_S_all 1.009
_refine_ls_R_factor_all 0.0372
_refine_ls_R_factor_gt 0.0355
_refine_ls_shift/su_max 0.000
_refine_ls_shift/su_mean 0.000
_refine_ls_structure_factor_coef Fsqd
_refine_ls_weighting_details 'calc w=1/[\s^2^(Fo^2^)+(0.0010P)^2^+14.0000P] where P=(Fo^2^+2Fc^2^)/3'
_refine_ls_weighting_scheme calc
_refine_ls_wR_factor_gt 0.0850
_refine_ls_wR_factor_ref 0.0862
_reflns_number_gt 2174
_reflns_number_total 2318
_reflns_threshold_expression I>2\s(I)
_cod_data_source_file br2126.cif
_cod_data_source_block I
_cod_depositor_comments
;
The following automatic conversions were performed:
'_symmetry_cell_setting' value 'Monoclinic' changed to 'monoclinic'
according to '/home/saulius/struct/CIF-dictionaries/cif_core.dic'
dictionary named 'cif_core.dic' version 2.4.1 from 2010-06-29.

Automatic conversion script
Id: cif_fix_enum 1527 2010-12-29 10:47:43Z saulius 

The following automatic conversions were performed:

'_symmetry_cell_setting' value 'Monoclinic' changed to 'monoclinic'
according to /home/saulius/struct/CIF-dictionaries/cif_core.dic
dictionary named 'cif_core.dic' version 2.4.1 from 2010-06-29.

Automatic conversion script
Id: cif_fix_values 1715 2011-07-08 13:25:40Z adriana 
;
_cod_original_sg_symbol_H-M 'P 21/n'
_cod_database_code 2224558
_cod_database_fobs_code 2224558

loop_
_symmetry_equiv_pos_as_xyz
'x, y, z'
'-x+1/2, y+1/2, -z+1/2'
'-x, -y, -z'
'x-1/2, -y-1/2, z-1/2'

loop_
_atom_site_type_symbol
_atom_site_label
_atom_site_fract_x
_atom_site_fract_y
_atom_site_fract_z
_atom_site_U_iso_or_equiv
_atom_site_adp_type
_atom_site_calc_flag
_atom_site_refinement_flags
_atom_site_occupancy
_atom_site_disorder_assembly
_atom_site_disorder_group
La La1 0.18084(3) 0.68446(4) 0.23425(3) 0.00861(13) Uani d . 1 . .
Zn Zn1 0.88916(7) 0.41215(8) 0.38049(7) 0.01160(16) Uani d . 1 . .
O O1 0.4743(4) 0.7209(5) 0.2592(4) 0.0097(6) Uani d . 1 . .
O O2 0.5128(4) 0.4196(5) 0.1869(4) 0.0105(6) Uani d . 1 . .
O O3 0.6830(4) 0.5372(5) 0.3613(4) 0.0104(6) Uani d . 1 . .
O O4 0.5839(4) 0.9780(5) 0.3570(4) 0.0099(6) Uani d . 1 . .
O O5 0.3289(4) 0.8921(5) 0.4150(4) 0.0097(6) Uani d . 1 . .
O O6 0.5383(4) 0.7202(5) 0.5088(4) 0.0102(6) Uani d . 1 . .
O O7 0.8125(4) 1.1547(5) 0.3721(4) 0.0100(6) Uani d . 1 . .
O O8 0.6912(4) 0.3737(5) 0.0101(4) 0.0098(6) Uani d . 1 . .
O O9 0.5056(4) 0.1522(5) 0.0688(4) 0.0101(6) Uani d . 1 . .
O O10 0.7299(4) 0.5391(5) 0.6081(4) 0.0112(6) Uani d . 1 . .
B B1 0.5877(6) 0.5824(7) 0.2330(5) 0.0082(8) Uani d . 1 . .
B B2 0.5734(6) 0.3144(7) 0.0839(6) 0.0096(9) Uani d . 1 . .
B B3 0.4843(6) 0.8275(7) 0.3895(6) 0.0092(9) Uani d . 1 . .
B B4 0.7168(6) 1.0340(7) 0.4479(5) 0.0093(9) Uani d . 1 . .
B B5 0.6498(6) 0.5943(7) 0.4924(6) 0.0092(8) Uani d . 1 . .

loop_
_atom_site_aniso_label
_atom_site_aniso_U_11
_atom_site_aniso_U_22
_atom_site_aniso_U_33
_atom_site_aniso_U_12
_atom_site_aniso_U_13
_atom_site_aniso_U_23
La1 0.00934(16) 0.00822(17) 0.00831(16) 0.00018(8) 0.00087(9) 0.00037(8)
Zn1 0.0114(3) 0.0094(3) 0.0140(3) 0.0001(2) 0.0000(2) -0.0002(2)
O1 0.0091(14) 0.0105(15) 0.0095(14) -0.0007(12) 0.0003(11) 0.0014(12)
O2 0.0115(15) 0.0104(15) 0.0098(14) -0.0014(12) 0.0028(12) -0.0009(12)
O3 0.0126(15) 0.0104(15) 0.0083(14) 0.0029(12) 0.0006(11) -0.0016(12)
O4 0.0096(14) 0.0099(15) 0.0100(14) -0.0025(12) -0.0002(11) 0.0007(12)
O5 0.0073(14) 0.0135(16) 0.0085(14) 0.0028(12) 0.0008(11) -0.0006(12)
O6 0.0107(14) 0.0082(14) 0.0117(15) 0.0026(12) 0.0010(12) 0.0003(12)
O7 0.0100(15) 0.0087(14) 0.0116(15) -0.0003(12) 0.0033(12) -0.0006(12)
O8 0.0108(15) 0.0085(15) 0.0103(14) -0.0028(12) 0.0036(12) -0.0011(12)
O9 0.0121(15) 0.0087(15) 0.0098(15) -0.0018(12) 0.0018(12) -0.0004(12)
O10 0.0121(15) 0.0114(16) 0.0099(14) 0.0014(13) -0.0001(12) 0.0020(12)
B1 0.010(2) 0.007(2) 0.0076(19) 0.0018(16) 0.0003(16) 0.0002(16)
B2 0.008(2) 0.012(2) 0.009(2) 0.0015(17) 0.0019(16) -0.0001(17)
B3 0.009(2) 0.010(2) 0.009(2) 0.0031(17) 0.0014(16) -0.0008(16)
B4 0.010(2) 0.010(2) 0.0080(19) 0.0003(17) 0.0009(16) 0.0005(16)
B5 0.009(2) 0.009(2) 0.010(2) 0.0006(16) 0.0027(16) 0.0002(17)

loop_
_atom_type_symbol
_atom_type_description
_atom_type_scat_dispersion_real
_atom_type_scat_dispersion_imag
_atom_type_scat_source
B B 0.0013 0.0007 'International Tables Vol C Tables 4.2.6.8 and 6.1.1.4'
O O 0.0106 0.0060 'International Tables Vol C Tables 4.2.6.8 and 6.1.1.4'
Zn Zn 0.2839 1.4301 'International Tables Vol C Tables 4.2.6.8 and 6.1.1.4'
La La -0.2871 2.4523 'International Tables Vol C Tables 4.2.6.8 and 6.1.1.4'

loop_
_geom_angle_atom_site_label_1
_geom_angle_atom_site_label_2
_geom_angle_atom_site_label_3
_geom_angle_site_symmetry_1
_geom_angle_site_symmetry_3
_geom_angle
_geom_angle_publ_flag
O10 La1 O10 3_666 4_575 148.99(6) ?
O10 La1 O6 3_666 4_575 150.84(13) ?
O10 La1 O6 4_575 4_575 55.60(12) ?
O10 La1 O9 3_666 2 70.71(13) ?
O10 La1 O9 4_575 2 124.81(12) ?
O6 La1 O9 4_575 2 110.05(12) ?
O10 La1 O1 3_666 . 73.86(13) ?
O10 La1 O1 4_575 . 76.04(12) ?
O6 La1 O1 4_575 . 119.66(12) ?
O9 La1 O1 2 . 127.52(12) ?
O10 La1 O2 3_666 2 120.59(12) ?
O10 La1 O2 4_575 2 71.71(12) ?
O6 La1 O2 4_575 2 75.30(12) ?
O9 La1 O2 2 2 53.55(12) ?
O1 La1 O2 . 2 124.01(12) ?
O10 La1 O5 3_666 . 82.96(13) ?
O10 La1 O5 4_575 . 73.55(12) ?
O6 La1 O5 4_575 . 126.16(12) ?
O9 La1 O5 2 . 83.62(12) ?
O1 La1 O5 . . 54.44(12) ?
O2 La1 O5 2 . 72.95(12) ?
O10 La1 O5 3_666 2_545 74.93(12) ?
O10 La1 O5 4_575 2_545 117.16(12) ?
O6 La1 O5 4_575 2_545 77.42(12) ?
O9 La1 O5 2 2_545 108.04(12) ?
O1 La1 O5 . 2_545 98.43(12) ?
O2 La1 O5 2 2_545 136.90(12) ?
O5 La1 O5 . 2_545 149.36(8) ?
O10 La1 O8 3_666 3_665 107.11(12) ?
O10 La1 O8 4_575 3_665 68.05(12) ?
O6 La1 O8 4_575 3_665 61.25(12) ?
O9 La1 O8 2 3_665 159.02(12) ?
O1 La1 O8 . 3_665 69.00(12) ?
O2 La1 O8 2 3_665 132.27(12) ?
O5 La1 O8 . 3_665 117.15(11) ?
O5 La1 O8 2_545 3_665 52.70(11) ?
O3 Zn1 O7 . 1_545 98.79(16) ?
O3 Zn1 O9 . 4_666 125.64(15) ?
O7 Zn1 O9 1_545 4_666 87.47(15) ?
O3 Zn1 O9 . 2_655 89.60(15) ?
O7 Zn1 O9 1_545 2_655 166.66(15) ?
O9 Zn1 O9 4_666 2_655 79.20(16) ?
O3 Zn1 O1 . 2_645 135.44(14) ?
O7 Zn1 O1 1_545 2_645 64.12(14) ?
O9 Zn1 O1 4_666 2_645 95.83(14) ?
O9 Zn1 O1 2_655 2_645 116.27(14) ?
O3 Zn1 O4 . 2_645 86.69(14) ?
O7 Zn1 O4 1_545 2_645 102.25(14) ?
O9 Zn1 O4 4_666 2_645 144.77(14) ?
O9 Zn1 O4 2_655 2_645 88.49(14) ?
O1 Zn1 O4 2_645 2_645 60.35(13) ?
O2 B1 O7 . 2_645 112.7(4) ?
O2 B1 O1 . . 111.0(4) ?
O7 B1 O1 2_645 . 106.0(4) ?
O2 B1 O3 . . 106.2(4) ?
O7 B1 O3 2_645 . 108.5(4) ?
O1 B1 O3 . . 112.4(4) ?
O8 B2 O9 . . 125.6(5) ?
O8 B2 O2 . . 120.1(5) ?
O9 B2 O2 . . 114.4(4) ?
O6 B3 O5 . . 108.9(4) ?
O6 B3 O4 . . 115.0(4) ?
O5 B3 O4 . . 109.5(4) ?
O6 B3 O1 . . 110.6(4) ?
O5 B3 O1 . . 107.5(4) ?
O4 B3 O1 . . 105.1(4) ?
O7 B4 O4 . . 110.2(4) ?
O7 B4 O5 . 3_676 112.4(4) ?
O4 B4 O5 . 3_676 112.6(4) ?
O7 B4 O8 . 2_655 109.2(4) ?
O4 B4 O8 . 2_655 108.6(4) ?
O5 B4 O8 3_676 2_655 103.5(4) ?
O10 B5 O3 . . 121.6(5) ?
O10 B5 O6 . . 117.9(4) ?
O3 B5 O6 . . 120.4(5) ?

loop_
_geom_bond_atom_site_label_1
_geom_bond_atom_site_label_2
_geom_bond_site_symmetry_2
_geom_bond_distance
_geom_bond_publ_flag
La1 O10 3_666 2.385(4) ?
La1 O10 4_575 2.478(4) ?
La1 O6 4_575 2.549(4) ?
La1 O9 2 2.566(4) ?
La1 O1 . 2.595(4) ?
La1 O2 2 2.608(4) ?
La1 O5 . 2.643(4) ?
La1 O5 2_545 2.648(4) ?
La1 O8 3_665 2.678(4) ?
Zn1 O3 . 2.049(4) ?
Zn1 O7 1_545 2.077(4) ?
Zn1 O9 4_666 2.088(4) ?
Zn1 O9 2_655 2.099(4) ?
Zn1 O1 2_645 2.346(4) ?
Zn1 O4 2_645 2.350(4) ?
B1 O1 . 1.482(6) ?
B3 O1 . 1.488(7) ?
B2 O2 . 1.396(6) ?
B1 O2 . 1.464(7) ?
B5 O3 . 1.372(6) ?
B1 O3 . 1.495(6) ?
B3 O4 . 1.486(7) ?
B4 O4 . 1.486(7) ?
B3 O5 . 1.484(6) ?
B4 O5 3_676 1.500(6) ?
B5 O6 . 1.387(6) ?
B3 O6 . 1.466(7) ?
B4 O7 . 1.462(7) ?
B1 O7 2_645 1.472(6) ?
B2 O8 . 1.358(6) ?
B4 O8 2_655 1.511(7) ?
B2 O9 . 1.378(7) ?
B5 O10 . 1.351(6) ?
